data_4082747
loop_
_publ_author_name
'Liu, Jun-Feng'
'Pan, Fu-Xing'
'Yao, Shuang'
'Min, Xue'
'Cui, Dongmei'
'Sun, Zhong-Ming'

_publ_section_title
;
 Syntheses, Structure, and Properties of Mixed Cp--Amidinate
 Rare-Earth-Metal(III) Complexes
;
_journal_issue 6
_journal_name_full Organometallics
_journal_page_first 1374
_journal_paper_doi 10.1021/om400856d
_journal_volume 33
_journal_year 2014
_chemical_formula_sum 'C24 H33 Dy N2 Si'
_chemical_formula_weight 540.11
_chemical_name_systematic
; 
 ? 
;
_space_group_IT_number 4
_symmetry_cell_setting monoclinic
_symmetry_space_group_name_Hall 'P 2yb'
_symmetry_space_group_name_H-M 'P 1 21 1'
_atom_sites_solution_hydrogens geom
_atom_sites_solution_primary direct
_atom_sites_solution_secondary difmap
_audit_creation_method SHELXL-97
_cell_angle_alpha 90.00
_cell_angle_beta 112.177(7)
_cell_angle_gamma 90.00
_cell_formula_units_Z 2
_cell_length_a 8.408(4)
_cell_length_b 15.977(7)
_cell_length_c 9.957(4)
_cell_measurement_temperature 293(2)
_cell_volume 1238.6(9)
_computing_structure_refinement 'SHELXL-97 (Sheldrick, 1997)'
_computing_structure_solution 'SHELXS-97 (Sheldrick, 1990)'
_diffrn_ambient_temperature 293(2)
_diffrn_measured_fraction_theta_full 0.977
_diffrn_measured_fraction_theta_max 0.977
_diffrn_radiation_monochromator graphite
_diffrn_radiation_source 'fine-focus sealed tube'
_diffrn_radiation_type MoK\a
_diffrn_radiation_wavelength 0.71073
_diffrn_reflns_av_R_equivalents 0.0474
_diffrn_reflns_av_sigmaI/netI 0.1026
_diffrn_reflns_limit_h_max 10
_diffrn_reflns_limit_h_min -10
_diffrn_reflns_limit_k_max 16
_diffrn_reflns_limit_k_min -19
_diffrn_reflns_limit_l_max 12
_diffrn_reflns_limit_l_min -12
_diffrn_reflns_number 6404
_diffrn_reflns_theta_full 26.01
_diffrn_reflns_theta_max 26.01
_diffrn_reflns_theta_min 2.55
_exptl_absorpt_coefficient_mu 3.075
_exptl_absorpt_correction_T_max 0.7453
_exptl_absorpt_correction_T_min 0.6636
_exptl_absorpt_correction_type multi-scan
_exptl_absorpt_process_details sadabs
_exptl_crystal_density_diffrn 1.448
_exptl_crystal_density_method 'not measured'
_exptl_crystal_F_000 542
_exptl_crystal_size_max 0.24
_exptl_crystal_size_mid 0.16
_exptl_crystal_size_min 0.13
_refine_diff_density_max 0.663
_refine_diff_density_min -0.987
_refine_diff_density_rms 0.113
_refine_ls_abs_structure_details 'Flack H D (1983), Acta Cryst. A39, 876-881'
_refine_ls_abs_structure_Flack -0.01(2)
_refine_ls_extinction_method none
_refine_ls_goodness_of_fit_ref 1.008
_refine_ls_hydrogen_treatment mixed
_refine_ls_matrix_type full
_refine_ls_number_parameters 234
_refine_ls_number_reflns 3818
_refine_ls_number_restraints 2
_refine_ls_restrained_S_all 1.008
_refine_ls_R_factor_all 0.0753
_refine_ls_R_factor_gt 0.0460
_refine_ls_shift/su_max 0.001
_refine_ls_shift/su_mean 0.000
_refine_ls_structure_factor_coef Fsqd
_refine_ls_weighting_details 'calc w=1/[\s^2^(Fo^2^)+(0.0064P)^2^+0.0000P] where P=(Fo^2^+2Fc^2^)/3'
_refine_ls_weighting_scheme calc
_refine_ls_wR_factor_gt 0.0720
_refine_ls_wR_factor_ref 0.0812
_reflns_number_gt 2804
_reflns_number_total 3818
_reflns_threshold_expression >2sigma(I)
_cod_data_source_file om400856d_si_002.cif
_cod_data_source_block 14
_cod_depositor_comments
;
The following automatic conversions were performed:

'_symmetry_cell_setting' value 'Monoclinic' changed to 'monoclinic'
according to
/usr/data/users/saulius/crontab/automatic-downloads/current/ACS/lib/dictionaries/cif_core.dic
dictionary named 'cif_core.dic' version 2.4.2 from 2011-04-26.

Automatic conversion script
Id: cif_fix_values 2281 2013-09-26 08:29:07Z andrius 
;
_cod_original_sg_symbol_H-M P21
_cod_database_code 4082747

loop_
_symmetry_equiv_pos_as_xyz
'x, y, z'
'-x, y+1/2, -z'

loop_
_atom_site_label
_atom_site_type_symbol
_atom_site_fract_x
_atom_site_fract_y
_atom_site_fract_z
_atom_site_U_iso_or_equiv
_atom_site_adp_type
_atom_site_occupancy
_atom_site_symmetry_multiplicity
_atom_site_calc_flag
_atom_site_refinement_flags
Dy1 Dy 0.14971(5) 0.24580(2) 0.50088(4) 0.04262(13) Uani 1 1 d .
Si1 Si -0.2110(5) 0.3034(2) 0.1609(4) 0.0552(15) Uani 0.732(13) 1 d P
C0 C -0.2110(5) 0.3034(2) 0.1609(4) 0.0552(15) Uani 0.268(13) 1 d P
N1 N -0.0588(8) 0.2421(11) 0.2665(6) 0.0527(16) Uani 1 1 d .
N2 N 0.1474(12) 0.1433(5) 0.3345(10) 0.049(2) Uani 1 1 d .
C1 C -0.0001(15) 0.1695(7) 0.2394(12) 0.053(3) Uani 1 1 d .
C2 C -0.1112(14) 0.1182(6) 0.1117(11) 0.051(3) Uani 1 1 d .
C3 C -0.2350(14) 0.0665(6) 0.1244(11) 0.059(3) Uani 1 1 d .
H3 H -0.2463 0.0630 0.2136 0.071 Uiso 1 1 calc R
C4 C -0.3430(16) 0.0196(7) 0.0107(12) 0.072(3) Uani 1 1 d .
H4 H -0.4264 -0.0143 0.0229 0.086 Uiso 1 1 calc R
C5 C -0.3263(17) 0.0235(8) -0.1206(13) 0.079(4) Uani 1 1 d .
H5 H -0.3967 -0.0092 -0.1972 0.095 Uiso 1 1 calc R
C6 C -0.2093(17) 0.0741(8) -0.1400(12) 0.081(4) Uani 1 1 d .
H6 H -0.2025 0.0776 -0.2309 0.097 Uiso 1 1 calc R
C7 C -0.0942(16) 0.1231(7) -0.0218(12) 0.066(3) Uani 1 1 d .
H7 H -0.0109 0.1569 -0.0343 0.079 Uiso 1 1 calc R
C8 C 0.263(2) 0.4012(8) 0.531(3) 0.102(5) Uani 1 1 d U
H8 H 0.1838 0.4415 0.5325 0.122 Uiso 1 1 calc R
C9 C 0.283(3) 0.3730(15) 0.414(2) 0.128(8) Uani 1 1 d U
H9 H 0.2218 0.3906 0.3191 0.153 Uiso 1 1 calc R
C10 C 0.412(3) 0.3129(14) 0.455(3) 0.123(8) Uani 1 1 d .
H10 H 0.4533 0.2824 0.3951 0.147 Uiso 1 1 calc R
C11 C 0.4652(17) 0.3084(9) 0.602(2) 0.098(5) Uani 1 1 d .
H11 H 0.5515 0.2734 0.6611 0.117 Uiso 1 1 calc R
C12 C 0.377(3) 0.3608(12) 0.6477(18) 0.101(5) Uani 1 1 d .
H12 H 0.3896 0.3690 0.7438 0.121 Uiso 1 1 calc R
C13 C 0.170(2) 0.1647(10) 0.7401(17) 0.101(5) Uiso 1 1 d .
H13 H 0.2779 0.1443 0.7977 0.122 Uiso 1 1 calc R
C14 C 0.0474(17) 0.1242(8) 0.6283(13) 0.082(4) Uiso 1 1 d .
H14 H 0.0598 0.0704 0.5977 0.098 Uiso 1 1 calc R
C15 C -0.0888(18) 0.1700(9) 0.5697(15) 0.082(4) Uiso 1 1 d .
H15 H -0.1869 0.1559 0.4903 0.098 Uiso 1 1 calc R
C16 C -0.0617(19) 0.2396(14) 0.6436(17) 0.105(5) Uani 1 1 d .
H16 H -0.1403 0.2830 0.6282 0.126 Uiso 1 1 calc R
C17 C 0.1064(19) 0.2382(15) 0.7508(12) 0.096(5) Uani 1 1 d .
H17 H 0.1607 0.2808 0.8157 0.115 Uiso 1 1 calc R
C18 C -0.157(2) 0.3478(11) 0.0223(16) 0.108(7) Uiso 1 1 d .
H18A H -0.1465 0.3039 -0.0400 0.162 Uiso 1 1 d R
H18B H -0.0491 0.3766 0.0645 0.162 Uiso 1 1 d R
H18C H -0.2441 0.3865 -0.0333 0.162 Uiso 1 1 d R
C19 C -0.4208(13) 0.2574(13) 0.0848(14) 0.120(6) Uani 1 1 d .
H19A H -0.4514 0.2337 0.1603 0.179 Uiso 1 1 d R
H19B H -0.4237 0.2146 0.0162 0.179 Uiso 1 1 d R
H19C H -0.5010 0.3008 0.0364 0.179 Uiso 1 1 d R
C20 C -0.2274(17) 0.3865(7) 0.2764(13) 0.088(4) Uani 1 1 d .
H20A H -0.2597 0.3640 0.3519 0.132 Uiso 1 1 d R
H20B H -0.3133 0.4254 0.2194 0.132 Uiso 1 1 d R
H20C H -0.1190 0.4146 0.3188 0.132 Uiso 1 1 d R
C21 C 0.2416(9) 0.0653(4) 0.3210(8) 0.060(3) Uani 0.732(13) 1 d P
Si0 Si 0.2416(9) 0.0653(4) 0.3210(8) 0.060(3) Uani 0.268(13) 1 d P
C22 C 0.3227(17) 0.0699(8) 0.2054(16) 0.106(5) Uani 1 1 d .
H22A H 0.2334 0.0707 0.1105 0.159 Uiso 1 1 d R
H22B H 0.3954 0.0222 0.2140 0.159 Uiso 1 1 d R
H22C H 0.3897 0.1201 0.2200 0.159 Uiso 1 1 d R
C23 C 0.1487(17) -0.0203(7) 0.3129(15) 0.104(5) Uani 1 1 d .
H23A H 0.0533 -0.0245 0.2217 0.156 Uiso 1 1 d R
H23B H 0.1075 -0.0226 0.3906 0.156 Uiso 1 1 d R
H23C H 0.2265 -0.0659 0.3221 0.156 Uiso 1 1 d R
C24 C 0.4069(16) 0.0637(8) 0.4854(14) 0.096(5) Uani 1 1 d .
H24A H 0.4736 0.1139 0.4980 0.143 Uiso 1 1 d R
H24B H 0.4788 0.0160 0.4915 0.143 Uiso 1 1 d R
H24C H 0.3607 0.0602 0.5598 0.143 Uiso 1 1 d R

loop_
_atom_site_aniso_label
_atom_site_aniso_U_11
_atom_site_aniso_U_22
_atom_site_aniso_U_33
_atom_site_aniso_U_23
_atom_site_aniso_U_13
_atom_site_aniso_U_12
Dy1 0.0407(2) 0.0424(2) 0.0457(2) -0.0037(5) 0.01732(18) -0.0089(4)
Si1 0.054(3) 0.045(2) 0.054(3) 0.0082(17) 0.007(2) 0.0038(17)
C0 0.054(3) 0.045(2) 0.054(3) 0.0082(17) 0.007(2) 0.0038(17)
N1 0.046(4) 0.061(4) 0.044(4) 0.003(10) 0.008(3) -0.001(9)
N2 0.058(6) 0.045(5) 0.054(6) -0.018(4) 0.032(5) -0.013(4)
C1 0.051(7) 0.069(7) 0.049(7) -0.026(6) 0.031(6) -0.037(6)
C2 0.069(8) 0.044(6) 0.046(7) 0.000(5) 0.027(6) -0.015(5)
C3 0.078(8) 0.059(7) 0.045(6) -0.013(5) 0.028(7) -0.019(6)
C4 0.083(9) 0.063(7) 0.072(8) -0.017(6) 0.032(8) -0.028(6)
C5 0.086(10) 0.085(9) 0.061(8) -0.021(6) 0.022(8) -0.031(7)
C6 0.111(11) 0.093(9) 0.049(8) -0.008(7) 0.042(8) -0.003(8)
C7 0.078(9) 0.072(8) 0.059(8) -0.006(6) 0.039(8) -0.022(6)
C8 0.068(10) 0.046(7) 0.181(18) -0.013(10) 0.035(14) -0.014(7)
C9 0.123(18) 0.16(2) 0.092(14) 0.002(11) 0.025(12) -0.114(16)
C10 0.114(16) 0.157(17) 0.150(17) -0.098(14) 0.111(15) -0.097(13)
C11 0.049(9) 0.073(10) 0.141(17) 0.000(10) 0.002(11) -0.016(7)
C12 0.097(13) 0.123(14) 0.082(11) -0.045(11) 0.034(11) -0.067(11)
C16 0.131(11) 0.080(10) 0.165(13) 0.070(14) 0.126(11) 0.055(13)
C17 0.139(11) 0.109(12) 0.073(8) -0.044(13) 0.077(9) -0.061(15)
C19 0.058(7) 0.110(14) 0.167(13) 0.045(14) 0.015(8) 0.003(10)
C20 0.079(9) 0.068(8) 0.089(10) -0.005(7) 0.001(8) 0.039(7)
C21 0.065(5) 0.043(4) 0.083(6) -0.007(3) 0.040(5) 0.010(3)
Si0 0.065(5) 0.043(4) 0.083(6) -0.007(3) 0.040(5) 0.010(3)
C22 0.089(10) 0.091(10) 0.171(15) 0.003(9) 0.086(11) 0.030(8)
C23 0.126(12) 0.050(7) 0.161(13) 0.034(8) 0.083(11) 0.041(7)
C24 0.072(9) 0.080(9) 0.106(11) -0.012(8) 0.000(9) 0.045(7)

loop_
_atom_type_symbol
_atom_type_description
_atom_type_scat_dispersion_real
_atom_type_scat_dispersion_imag
_atom_type_scat_source
C C 0.0033 0.0016 'International Tables Vol C Tables 4.2.6.8 and 6.1.1.4'
H H 0.0000 0.0000 'International Tables Vol C Tables 4.2.6.8 and 6.1.1.4'
N N 0.0061 0.0033 'International Tables Vol C Tables 4.2.6.8 and 6.1.1.4'
Si Si 0.0817 0.0704 'International Tables Vol C Tables 4.2.6.8 and 6.1.1.4'
Dy Dy -0.1892 4.4098 'International Tables Vol C Tables 4.2.6.8 and 6.1.1.4'

loop_
_geom_angle_atom_site_label_1
_geom_angle_atom_site_label_2
_geom_angle_atom_site_label_3
_geom_angle
N2 Dy1 N1 57.9(4)
N2 Dy1 C9 101.5(6)
N1 Dy1 C9 86.7(5)
N2 Dy1 C8 130.5(5)
N1 Dy1 C8 103.8(6)
C9 Dy1 C8 29.1(5)
N2 Dy1 C14 84.7(3)
N1 Dy1 C14 101.8(4)
C9 Dy1 C14 171.3(5)
C8 Dy1 C14 144.1(6)
N2 Dy1 C15 93.4(3)
N1 Dy1 C15 83.7(4)
C9 Dy1 C15 154.4(7)
C8 Dy1 C15 132.8(5)
C14 Dy1 C15 28.4(3)
N2 Dy1 C10 86.8(4)
N1 Dy1 C10 101.4(7)
C9 Dy1 C10 30.6(5)
C8 Dy1 C10 49.4(5)
C14 Dy1 C10 145.8(8)
C15 Dy1 C10 174.0(8)
N2 Dy1 C17 132.1(5)
N1 Dy1 C17 128.4(4)
C9 Dy1 C17 125.0(7)
C8 Dy1 C17 96.3(7)
C14 Dy1 C17 47.9(6)
C15 Dy1 C17 49.4(5)
C10 Dy1 C17 126.9(6)
N2 Dy1 C11 105.9(5)
N1 Dy1 C11 131.0(5)
C9 Dy1 C11 48.8(6)
C8 Dy1 C11 48.4(5)
C14 Dy1 C11 123.9(5)
C15 Dy1 C11 145.3(6)
C10 Dy1 C11 29.8(5)
C17 Dy1 C11 97.7(6)
N2 Dy1 C12 133.7(5)
N1 Dy1 C12 132.9(6)
C9 Dy1 C12 48.5(5)
C8 Dy1 C12 29.8(4)
C14 Dy1 C12 122.9(5)
C15 Dy1 C12 129.2(4)
C10 Dy1 C12 48.8(4)
C17 Dy1 C12 80.8(5)
C11 Dy1 C12 28.6(4)
N2 Dy1 C13 106.0(4)
N1 Dy1 C13 130.9(5)
C9 Dy1 C13 141.5(6)
C8 Dy1 C13 117.4(6)
C14 Dy1 C13 29.8(4)
C15 Dy1 C13 49.0(5)
C10 Dy1 C13 125.2(8)
C17 Dy1 C13 28.6(5)
C11 Dy1 C13 97.3(5)
C12 Dy1 C13 93.1(5)
N2 Dy1 C16 121.7(5)
N1 Dy1 C16 97.6(4)
C9 Dy1 C16 131.4(8)
C8 Dy1 C16 105.1(7)
C14 Dy1 C16 46.5(5)
C15 Dy1 C16 28.5(5)
C10 Dy1 C16 151.2(6)
C17 Dy1 C16 30.9(3)
C11 Dy1 C16 125.8(7)
C12 Dy1 C16 102.6(6)
C13 Dy1 C16 48.3(5)
N1 Si1 C18 111.9(6)
N1 Si1 C19 115.6(8)
C18 Si1 C19 109.8(7)
N1 Si1 C20 105.2(6)
C18 Si1 C20 108.1(7)
C19 Si1 C20 105.8(7)
C1 N1 Si1 130.7(8)
C1 N1 Dy1 91.6(7)
Si1 N1 Dy1 137.5(8)
C1 N2 C21 125.7(8)
C1 N2 Dy1 92.4(6)
C21 N2 Dy1 141.4(7)
N2 C1 N1 117.0(8)
N2 C1 C2 123.6(10)
N1 C1 C2 119.2(10)
N2 C1 Dy1 58.8(5)
N1 C1 Dy1 59.1(4)
C2 C1 Dy1 165.9(6)
C3 C2 C7 118.5(9)
C3 C2 C1 120.0(8)
C7 C2 C1 121.5(9)
C2 C3 C4 122.7(9)
C5 C4 C3 119.2(11)
C6 C5 C4 120.7(11)
C5 C6 C7 120.8(10)
C2 C7 C6 118.1(10)
C9 C8 C12 108.0(17)
C9 C8 Dy1 75.0(9)
C12 C8 Dy1 76.0(8)
C8 C9 C10 108.9(18)
C8 C9 Dy1 75.9(9)
C10 C9 Dy1 75.5(9)
C11 C10 C9 104.8(15)
C11 C10 Dy1 75.4(8)
C9 C10 Dy1 73.9(8)
C12 C11 C10 110.1(16)
C12 C11 Dy1 75.8(8)
C10 C11 Dy1 74.8(8)
C11 C12 C8 108.2(15)
C11 C12 Dy1 75.6(8)
C8 C12 Dy1 74.2(8)
C17 C13 C14 106.6(14)
C17 C13 Dy1 75.3(8)
C14 C13 Dy1 74.1(8)
C15 C14 C13 111.5(14)
C15 C14 Dy1 76.2(8)
C13 C14 Dy1 76.1(8)
C14 C15 C16 106.9(14)
C14 C15 Dy1 75.4(8)
C16 C15 Dy1 76.6(7)
C15 C16 C17 108.9(18)
C15 C16 Dy1 75.0(7)
C17 C16 Dy1 74.0(5)
C13 C17 C16 105.9(19)
C13 C17 Dy1 76.1(8)
C16 C17 Dy1 75.1(5)
N2 C21 C22 114.9(7)
N2 C21 C23 117.3(7)
C22 C21 C23 110.8(8)
N2 C21 C24 101.1(7)
C22 C21 C24 106.7(8)
C23 C21 C24 104.3(8)

loop_
_geom_bond_atom_site_label_1
_geom_bond_atom_site_label_2
_geom_bond_distance
Dy1 N2 2.324(7)
Dy1 N1 2.331(6)
Dy1 C9 2.624(14)
Dy1 C8 2.634(12)
Dy1 C14 2.636(12)
Dy1 C15 2.645(12)
Dy1 C10 2.645(13)
Dy1 C17 2.650(8)
Dy1 C11 2.652(12)
Dy1 C12 2.655(12)
Dy1 C13 2.660(14)
Dy1 C16 2.664(9)
Si1 N1 1.639(12)
Si1 C18 1.758(15)
Si1 C19 1.793(13)
Si1 C20 1.795(11)
N1 C1 1.328(17)
N2 C1 1.313(13)
N2 C21 1.509(10)
C1 C2 1.505(13)
C2 C3 1.372(13)
C2 C7 1.391(14)
C3 C4 1.375(13)
C4 C5 1.368(14)
C5 C6 1.342(15)
C6 C7 1.440(14)
C8 C9 1.32(2)
C8 C12 1.36(2)
C9 C10 1.39(2)
C10 C11 1.36(2)
C11 C12 1.312(19)
C13 C17 1.31(2)
C13 C14 1.363(17)
C14 C15 1.297(16)
C15 C16 1.30(2)
C16 C17 1.414(15)
C21 C22 1.545(13)
C21 C23 1.562(13)
C21 C24 1.701(12)
